data_4134376
loop_
_publ_author_name
'Lanke, Veeranjaneyulu'
'Marek, Ilan'

_publ_section_title
;
 Nucleophilic Substitution at Quaternary Carbon Stereocenters.
;
_journal_issue 12
_journal_name_full 'Journal of the American Chemical Society'
_journal_page_first 5543
_journal_page_last 5548
_journal_paper_doi 10.1021/jacs.0c01133
_journal_volume 142
_journal_year 2020
_chemical_formula_moiety 'C18 H25 F O2'
_chemical_formula_sum 'C18 H25 F O2'
_chemical_formula_weight 292.38
_chemical_name_common 'Marek147 (Veeru)'
_space_group_crystal_system monoclinic
_space_group_IT_number 15
_space_group_name_Hall '-C 2yc'
_space_group_name_H-M_alt 'C 1 2/c 1'
_atom_sites_solution_hydrogens geom
_audit_creation_method SHELXL-2014/7
_cell_angle_alpha 90
_cell_angle_beta 109.643(7)
_cell_angle_gamma 90
_cell_formula_units_Z 8
_cell_length_a 32.134(5)
_cell_length_b 5.5830(4)
_cell_length_c 20.509(3)
_cell_measurement_reflns_used 3036
_cell_measurement_temperature 296(2)
_cell_measurement_theta_max 25.045
_cell_measurement_theta_min 2.086
_cell_volume 3465.3(8)
_computing_cell_refinement 'DENZO HKL2000 (Otwinowski & Minor 1997)'
_computing_data_collection 'Collect (Nonius, 2006)'
_computing_data_reduction 'DENZO HKL2000 (Otwinowski & Minor 1997)'
_computing_molecular_graphics 'Mercury 3.10.1'
_computing_structure_refinement 'SHELXL-2014/7 (Sheldrick, 2014)'
_computing_structure_solution 'SHELXL-2014/7 (Sheldrick, 2014)'
_diffrn_ambient_temperature 296(2)
_diffrn_detector_area_resol_mean 95
_diffrn_measured_fraction_theta_full 0.983
_diffrn_measured_fraction_theta_max 0.983
_diffrn_measurement_device_type 'Nonius KappaCCD'
_diffrn_measurement_method 'phi- and omega-scans'
_diffrn_radiation_type MoK\a
_diffrn_radiation_wavelength 0.71073
_diffrn_reflns_av_R_equivalents 0.0980
_diffrn_reflns_av_unetI/netI 0.0770
_diffrn_reflns_Laue_measured_fraction_full 0.983
_diffrn_reflns_Laue_measured_fraction_max 0.983
_diffrn_reflns_limit_h_max 38
_diffrn_reflns_limit_h_min 0
_diffrn_reflns_limit_k_max 6
_diffrn_reflns_limit_k_min 0
_diffrn_reflns_limit_l_max 22
_diffrn_reflns_limit_l_min -24
_diffrn_reflns_number 3036
_diffrn_reflns_point_group_measured_fraction_full 0.983
_diffrn_reflns_point_group_measured_fraction_max 0.983
_diffrn_reflns_theta_full 25.045
_diffrn_reflns_theta_max 25.045
_diffrn_reflns_theta_min 2.086
_diffrn_source 'fine-focus sealed tube'
_exptl_absorpt_coefficient_mu 0.078
_exptl_absorpt_correction_T_max 0.968
_exptl_absorpt_correction_T_min 0.959
_exptl_absorpt_correction_type multi-scan
_exptl_absorpt_process_details
; 
'HKL Denzo and Scalepack (Otwinowski & Minor 1997)'  
;
_exptl_crystal_colour colorless
_exptl_crystal_density_diffrn 1.121
_exptl_crystal_density_method 'not measured'
_exptl_crystal_description block
_exptl_crystal_F_000 1264
_exptl_crystal_size_max 0.270
_exptl_crystal_size_mid 0.150
_exptl_crystal_size_min 0.150
_refine_diff_density_max 0.131
_refine_diff_density_min -0.111
_refine_diff_density_rms 0.028
_refine_ls_extinction_coef 0.016(3)
_refine_ls_extinction_expression Fc^*^=kFc[1+0.001xFc^2^\l^3^/sin(2\q)]^-1/4^
_refine_ls_extinction_method 'SHELXL-2014/7 (Sheldrick 2014'
_refine_ls_goodness_of_fit_ref 1.057
_refine_ls_hydrogen_treatment constr
_refine_ls_matrix_type full
_refine_ls_number_parameters 194
_refine_ls_number_reflns 3036
_refine_ls_number_restraints 1
_refine_ls_restrained_S_all 1.057
_refine_ls_R_factor_all 0.1610
_refine_ls_R_factor_gt 0.0827
_refine_ls_shift/su_max 0.000
_refine_ls_shift/su_mean 0.000
_refine_ls_structure_factor_coef Fsqd
_refine_ls_weighting_details 'w=1/[\s^2^(Fo^2^)+(0.0597P)^2^+1.8460P] where P=(Fo^2^+2Fc^2^)/3'
_refine_ls_weighting_scheme calc
_refine_ls_wR_factor_gt 0.1537
_refine_ls_wR_factor_ref 0.1804
_reflns_Friedel_coverage 0.000
_reflns_number_gt 2592
_reflns_number_total 3036
_reflns_threshold_expression 'I > 2\s(I)'
_cod_data_source_file ja0c01133_si_002.cif
_cod_data_source_block Marek147
_cod_depositor_comments 'Adding full bibliography for 4134376--4134377.cif.'
_cod_original_sg_symbol_H-M 'C 2/c'
_cod_database_code 4134376
_shelx_shelxl_version_number 2014/7
_shelx_space_group_comment
;
The symmetry employed for this shelxl refinement is uniquely defined
by the following loop, which should always be used as a source of
symmetry information in preference to the above space-group names.
They are only intended as comments.
;
_shelx_estimated_absorpt_t_min 0.979
_shelx_estimated_absorpt_t_max 0.988

loop_
_space_group_symop_operation_xyz
'x, y, z'
'-x, y, -z+1/2'
'x+1/2, y+1/2, z'
'-x+1/2, y+1/2, -z+1/2'
'-x, -y, -z'
'x, -y, z-1/2'
'-x+1/2, -y+1/2, -z'
'x+1/2, -y+1/2, z-1/2'

loop_
_atom_site_label
_atom_site_type_symbol
_atom_site_fract_x
_atom_site_fract_y
_atom_site_fract_z
_atom_site_U_iso_or_equiv
_atom_site_adp_type
_atom_site_occupancy
_atom_site_site_symmetry_order
_atom_site_calc_flag
_atom_site_refinement_flags_posn
_atom_site_refinement_flags_adp
_atom_site_refinement_flags_occupancy
_atom_site_disorder_assembly
_atom_site_disorder_group
F1 F 0.16802(6) -0.2596(3) -0.00202(10) 0.0961(7) Uani 1 1 d . . . . .
O1 O 0.04761(8) -0.0871(4) -0.03533(12) 0.0892(8) Uani 1 1 d . . . . .
O2 O 0.08549(9) -0.3689(5) 0.03724(14) 0.1155(10) Uani 1 1 d . . . . .
C1 C -0.02347(15) -0.1306(9) -0.1189(2) 0.1443(18) Uani 1 1 d . . . . .
H1A H -0.0123 -0.1208 -0.1568 0.216 Uiso 1 1 calc R U . . .
H1B H -0.0295 0.0277 -0.1061 0.216 Uiso 1 1 calc R U . . .
H1C H -0.0502 -0.2231 -0.1327 0.216 Uiso 1 1 calc R U . . .
C2 C 0.00977(13) -0.2471(8) -0.0592(2) 0.1101(13) Uani 1 1 d . . . . .
H2A H -0.0024 -0.2747 -0.0225 0.132 Uiso 1 1 calc R U . . .
H2B H 0.0186 -0.3999 -0.0729 0.132 Uiso 1 1 calc R U . . .
C3 C 0.08355(12) -0.1738(6) 0.01254(18) 0.0814(10) Uani 1 1 d . . . . .
C4 C 0.12122(11) 0.0073(5) 0.03022(15) 0.0724(9) Uani 1 1 d . . . . .
H4 H 0.1080 0.1674 0.0212 0.087 Uiso 1 1 calc R U . . .
C5 C 0.14971(11) -0.0262(5) -0.01686(16) 0.0746(9) Uani 1 1 d . . . . .
C6 C 0.18877(11) 0.1445(6) 0.00290(18) 0.0874(10) Uani 1 1 d . . . . .
H6A H 0.2080 0.1086 0.0489 0.131 Uiso 1 1 calc R U . . .
H6B H 0.1783 0.3063 0.0013 0.131 Uiso 1 1 calc R U . . .
H6C H 0.2046 0.1267 -0.0290 0.131 Uiso 1 1 calc R U . . .
C7 C 0.12452(11) -0.0249(6) -0.09323(16) 0.0837(10) Uani 1 1 d . . . . .
H7A H 0.1016 -0.1459 -0.1028 0.100 Uiso 1 1 calc R U . . .
H7B H 0.1445 -0.0716 -0.1174 0.100 Uiso 1 1 calc R U . . .
C8 C 0.10323(12) 0.2112(6) -0.12309(17) 0.0932(11) Uani 1 1 d . . . . .
H8A H 0.1255 0.3360 -0.1122 0.112 Uiso 1 1 calc R U . . .
H8B H 0.0813 0.2542 -0.1022 0.112 Uiso 1 1 calc R U . . .
C9 C 0.08119(16) 0.1930(7) -0.2018(2) 0.1309(16) Uani 1 1 d D . . . .
H9A H 0.1029 0.1405 -0.2220 0.157 Uiso 1 1 calc R U . . .
H9B H 0.0580 0.0730 -0.2122 0.157 Uiso 1 1 calc R U . . .
C10 C 0.06169(18) 0.4260(8) -0.2342(3) 0.166(2) Uani 1 1 d D . . . .
H10A H 0.0487 0.4058 -0.2834 0.249 Uiso 1 1 calc R U . . .
H10B H 0.0845 0.5453 -0.2243 0.249 Uiso 1 1 calc R U . . .
H10C H 0.0394 0.4760 -0.2156 0.249 Uiso 1 1 calc R U . . .
C11 C 0.14801(11) -0.0060(6) 0.10603(16) 0.0761(9) Uani 1 1 d . . . . .
H11 H 0.1617 -0.1505 0.1231 0.091 Uiso 1 1 calc R U . . .
C12 C 0.15333(10) 0.1734(5) 0.14987(15) 0.0702(9) Uani 1 1 d . . . . .
H12 H 0.1384 0.3145 0.1321 0.084 Uiso 1 1 calc R U . . .
C13 C 0.18018(10) 0.1748(5) 0.22365(15) 0.0648(8) Uani 1 1 d . . . . .
C14 C 0.17717(11) 0.3695(6) 0.26438(18) 0.0810(10) Uani 1 1 d . . . . .
H14 H 0.1581 0.4949 0.2445 0.097 Uiso 1 1 calc R U . . .
C15 C 0.20222(13) 0.3787(7) 0.3339(2) 0.0908(11) Uani 1 1 d . . . . .
H15 H 0.1995 0.5092 0.3603 0.109 Uiso 1 1 calc R U . . .
C16 C 0.23081(12) 0.1989(7) 0.36395(18) 0.0873(11) Uani 1 1 d . . . . .
H16 H 0.2475 0.2052 0.4108 0.105 Uiso 1 1 calc R U . . .
C17 C 0.23462(11) 0.0081(7) 0.32414(18) 0.0839(10) Uani 1 1 d . . . . .
H17 H 0.2544 -0.1145 0.3442 0.101 Uiso 1 1 calc R U . . .
C18 C 0.20971(11) -0.0049(6) 0.25510(16) 0.0748(9) Uani 1 1 d . . . . .
H18 H 0.2128 -0.1363 0.2292 0.090 Uiso 1 1 calc R U . . .

loop_
_atom_site_aniso_label
_atom_site_aniso_U_11
_atom_site_aniso_U_22
_atom_site_aniso_U_33
_atom_site_aniso_U_23
_atom_site_aniso_U_13
_atom_site_aniso_U_12
F1 0.1005(15) 0.0657(11) 0.1073(14) -0.0052(10) 0.0155(11) 0.0242(10)
O1 0.0724(16) 0.0873(16) 0.0898(16) 0.0042(12) 0.0033(13) -0.0050(13)
O2 0.116(2) 0.0701(16) 0.134(2) 0.0199(15) 0.0065(16) -0.0108(15)
C1 0.086(3) 0.201(5) 0.117(4) -0.023(3) -0.005(3) -0.017(3)
C2 0.082(3) 0.118(3) 0.115(3) -0.014(2) 0.013(2) -0.018(2)
C3 0.086(3) 0.066(2) 0.080(2) -0.0020(18) 0.011(2) 0.0028(19)
C4 0.074(2) 0.0539(17) 0.074(2) 0.0006(15) 0.0042(17) 0.0070(16)
C5 0.078(2) 0.0549(18) 0.078(2) -0.0034(15) 0.0090(18) 0.0145(17)
C6 0.080(2) 0.078(2) 0.093(2) -0.0023(18) 0.0141(19) 0.0022(19)
C7 0.081(2) 0.081(2) 0.077(2) -0.0064(17) 0.0115(18) 0.0015(18)
C8 0.085(2) 0.094(3) 0.083(2) 0.0130(19) 0.004(2) 0.002(2)
C9 0.132(4) 0.129(4) 0.103(3) 0.031(3) 0.001(3) -0.008(3)
C10 0.144(5) 0.186(5) 0.134(4) 0.057(4) 0.001(3) 0.000(4)
C11 0.078(2) 0.0597(19) 0.077(2) 0.0071(16) 0.0075(17) 0.0092(16)
C12 0.066(2) 0.0589(18) 0.077(2) -0.0019(16) 0.0127(16) 0.0043(15)
C13 0.0594(19) 0.0637(18) 0.071(2) -0.0054(16) 0.0214(16) -0.0068(16)
C14 0.081(2) 0.070(2) 0.090(3) -0.0062(18) 0.026(2) -0.0003(18)
C15 0.097(3) 0.090(3) 0.087(3) -0.023(2) 0.034(2) -0.015(2)
C16 0.085(3) 0.103(3) 0.070(2) -0.008(2) 0.022(2) -0.026(2)
C17 0.075(2) 0.089(2) 0.079(2) 0.012(2) 0.0155(19) 0.0003(19)
C18 0.077(2) 0.069(2) 0.073(2) -0.0006(16) 0.0177(18) 0.0052(18)

loop_
_atom_type_symbol
_atom_type_description
_atom_type_scat_dispersion_real
_atom_type_scat_dispersion_imag
_atom_type_scat_source
C C 0.0033 0.0016 'International Tables Vol C Tables 4.2.6.8 and 6.1.1.4'
H H 0.0000 0.0000 'International Tables Vol C Tables 4.2.6.8 and 6.1.1.4'
F F 0.0171 0.0103 'International Tables Vol C Tables 4.2.6.8 and 6.1.1.4'
O O 0.0106 0.0060 'International Tables Vol C Tables 4.2.6.8 and 6.1.1.4'

loop_
_geom_angle_atom_site_label_1
_geom_angle_atom_site_label_2
_geom_angle_atom_site_label_3
_geom_angle
_geom_angle_site_symmetry_1
_geom_angle_site_symmetry_3
_geom_angle_publ_flag
C3 O1 C2 116.4(3) . . ?
O1 C2 C1 107.4(3) . . ?
O2 C3 O1 123.6(3) . . ?
O2 C3 C4 125.4(3) . . ?
O1 C3 C4 110.9(3) . . ?
C11 C4 C3 110.2(3) . . ?
C11 C4 C5 112.7(3) . . ?
C3 C4 C5 111.1(2) . . ?
F1 C5 C7 105.5(2) . . ?
F1 C5 C6 105.9(2) . . ?
C7 C5 C6 112.5(3) . . ?
F1 C5 C4 105.4(2) . . ?
C7 C5 C4 115.2(3) . . ?
C6 C5 C4 111.5(2) . . ?
C5 C7 C8 115.9(3) . . ?
C7 C8 C9 110.7(3) . . ?
C10 C9 C8 112.7(4) . . ?
C12 C11 C4 124.4(3) . . ?
C11 C12 C13 127.1(3) . . ?
C18 C13 C14 117.5(3) . . ?
C18 C13 C12 123.4(3) . . ?
C14 C13 C12 119.1(3) . . ?
C15 C14 C13 120.9(3) . . ?
C16 C15 C14 120.7(3) . . ?
C15 C16 C17 119.0(3) . . ?
C16 C17 C18 121.1(3) . . ?
C17 C18 C13 120.9(3) . . ?

loop_
_geom_bond_atom_site_label_1
_geom_bond_atom_site_label_2
_geom_bond_distance
_geom_bond_site_symmetry_2
_geom_bond_publ_flag
F1 C5 1.420(3) . ?
O1 C3 1.330(4) . ?
O1 C2 1.455(4) . ?
O2 C3 1.194(4) . ?
C1 C2 1.478(5) . ?
C3 C4 1.525(5) . ?
C4 C11 1.505(4) . ?
C4 C5 1.549(5) . ?
C5 C7 1.502(4) . ?
C5 C6 1.519(4) . ?
C7 C8 1.516(4) . ?
C8 C9 1.533(5) . ?
C9 C10 1.4987(10) . ?
C11 C12 1.318(4) . ?
C12 C13 1.468(4) . ?
C13 C18 1.382(4) . ?
C13 C14 1.394(4) . ?
C14 C15 1.382(5) . ?
C15 C16 1.361(5) . ?
C16 C17 1.372(5) . ?
C17 C18 1.374(4) . ?
